data_7042616
loop_
_publ_author_name
'Xu, Ya'
'Yuan, Dan'
'Wang, Yaorong'
'Yao, Yingming'

_publ_section_title
;
 Aluminum complexes derived from a hexadentate salen-type Schiff base:
 synthesis, structure, and catalysis for cyclic carbonate synthesis
;
_journal_name_full 'Dalton Trans.'
_journal_paper_doi 10.1039/C7DT00789B
_journal_year 2017
_chemical_formula_moiety 'C44 H55 Al N2 O4, 2(C4H8O)'
_chemical_formula_sum 'C52 H71 Al N2 O6'
_chemical_formula_weight 847.09
_chemical_name_systematic
; 
 ? 
;
_space_group_IT_number 2
_symmetry_cell_setting triclinic
_symmetry_space_group_name_Hall '-P 1'
_symmetry_space_group_name_H-M 'P -1'
_atom_sites_solution_hydrogens geom
_atom_sites_solution_primary direct
_atom_sites_solution_secondary difmap
_audit_creation_method SHELXL-97
_audit_update_record
;
2017-03-02 deposited with the CCDC.
2017-03-28 downloaded from the CCDC.
;
_cell_angle_alpha 110.791(5)
_cell_angle_beta 104.661(5)
_cell_angle_gamma 99.320(4)
_cell_formula_units_Z 2
_cell_length_a 14.0607(8)
_cell_length_b 14.0829(7)
_cell_length_c 14.2229(7)
_cell_measurement_reflns_used 4533
_cell_measurement_temperature 223(2)
_cell_measurement_theta_max 27.7590
_cell_measurement_theta_min 3.7360
_cell_volume 2446.5(3)
_computing_cell_refinement
;
CrysAlisPro, Agilent Technologies,
Version 1.171.36.32 (release 02-08-2013 CrysAlis171 .NET)
(compiled Aug  2 2013,16:46:58)
;
_computing_data_collection
;
CrysAlisPro, Agilent Technologies,
Version 1.171.36.32 (release 02-08-2013 CrysAlis171 .NET)
(compiled Aug  2 2013,16:46:58)
;
_computing_data_reduction
;
CrysAlisPro, Agilent Technologies,
Version 1.171.36.32 (release 02-08-2013 CrysAlis171 .NET)
(compiled Aug  2 2013,16:46:58)
;
_computing_publication_material
;
O. V. Dolomanov, L. J. Bourhis, R. J. Gildea, J. A. K. Howard and H. Puschmann,
OLEX2: a complete structure solution, refinement and analysis program.
J. Appl. Cryst. (2009). 42, 339-341.
;
_computing_structure_refinement 'SHELXL-97 (Sheldrick, 1997)'
_computing_structure_solution 'SHELXS-97 (Sheldrick, 1990)'
_diffrn_ambient_temperature 223(2)
_diffrn_detector_area_resol_mean 10.4471
_diffrn_measured_fraction_theta_full 0.999
_diffrn_measured_fraction_theta_max 0.999
_diffrn_measurement_device_type 'Xcalibur, Atlas, Gemini'
_diffrn_measurement_method '\w scans'
_diffrn_radiation_monochromator graphite
_diffrn_radiation_source 'fine-focus sealed tube'
_diffrn_radiation_type MoK\a
_diffrn_radiation_wavelength 0.71073
_diffrn_reflns_av_R_equivalents 0.0456
_diffrn_reflns_av_sigmaI/netI 0.0667
_diffrn_reflns_limit_h_max 17
_diffrn_reflns_limit_h_min -17
_diffrn_reflns_limit_k_max 17
_diffrn_reflns_limit_k_min -15
_diffrn_reflns_limit_l_max 17
_diffrn_reflns_limit_l_min -17
_diffrn_reflns_number 23790
_diffrn_reflns_theta_full 26.37
_diffrn_reflns_theta_max 26.37
_diffrn_reflns_theta_min 2.95
_exptl_absorpt_coefficient_mu 0.090
_exptl_absorpt_correction_T_max 1.00000
_exptl_absorpt_correction_T_min 0.60287
_exptl_absorpt_correction_type multi-scan
_exptl_absorpt_process_details
;
CrysAlisPro, Agilent Technologies,
Version 1.171.36.32 (release 02-08-2013 CrysAlis171 .NET)
(compiled Aug  2 2013,16:46:58)
Empirical absorption correction using spherical harmonics,
 implemented in SCALE3 ABSPACK scaling algorithm.
;
_exptl_crystal_colour 'clear dark yellow'
_exptl_crystal_density_diffrn 1.150
_exptl_crystal_density_method 'not measured'
_exptl_crystal_description plate
_exptl_crystal_F_000 916
_exptl_crystal_size_max 0.7500
_exptl_crystal_size_mid 0.4000
_exptl_crystal_size_min 0.2000
_refine_diff_density_max 0.834
_refine_diff_density_min -0.537
_refine_diff_density_rms 0.063
_refine_ls_extinction_method none
_refine_ls_goodness_of_fit_ref 1.049
_refine_ls_hydrogen_treatment constr
_refine_ls_matrix_type full
_refine_ls_number_parameters 496
_refine_ls_number_reflns 9997
_refine_ls_number_restraints 31
_refine_ls_restrained_S_all 1.184
_refine_ls_R_factor_all 0.1349
_refine_ls_R_factor_gt 0.0875
_refine_ls_shift/su_max 0.000
_refine_ls_shift/su_mean 0.000
_refine_ls_structure_factor_coef Fsqd
_refine_ls_weighting_details 'calc w=1/[\s^2^(Fo^2^)+(0.1465P)^2^+1.3952P] where P=(Fo^2^+2Fc^2^)/3'
_refine_ls_weighting_scheme calc
_refine_ls_wR_factor_gt 0.2400
_refine_ls_wR_factor_ref 0.2831
_reflns_number_gt 6113
_reflns_number_total 9997
_reflns_threshold_expression >2sigma(I)
_cod_data_source_file c7dt00789b2.cif
_cod_data_source_block g150529a
_cod_original_cell_volume 2446.5(2)
_cod_database_code 7042616

loop_
_symmetry_equiv_pos_as_xyz
'x, y, z'
'-x, -y, -z'

loop_
_atom_site_label
_atom_site_type_symbol
_atom_site_fract_x
_atom_site_fract_y
_atom_site_fract_z
_atom_site_U_iso_or_equiv
_atom_site_adp_type
_atom_site_occupancy
_atom_site_symmetry_multiplicity
_atom_site_calc_flag
_atom_site_refinement_flags
_atom_site_disorder_assembly
_atom_site_disorder_group
Al1 Al 0.38020(9) 0.65037(8) 0.66424(8) 0.0364(3) Uani 1 1 d . . .
N2 N 0.3944(2) 0.5908(2) 0.7725(2) 0.0380(7) Uani 1 1 d . . .
N1 N 0.3480(2) 0.6637(2) 0.5335(2) 0.0383(7) Uani 1 1 d . . .
O2 O 0.4447(2) 0.5183(2) 0.60182(19) 0.0425(6) Uani 1 1 d . . .
O1 O 0.2473(2) 0.5129(2) 0.5677(2) 0.0454(7) Uani 1 1 d . . .
O4 O 0.2980(2) 0.72338(19) 0.71797(19) 0.0392(6) Uani 1 1 d . . .
O3 O 0.5052(2) 0.73853(19) 0.72508(18) 0.0389(6) Uani 1 1 d . . .
C2 C 0.3685(4) 0.4289(3) 0.5087(3) 0.0520(11) Uani 1 1 d . . .
H2A H 0.3920 0.3650 0.4947 0.062 Uiso 1 1 calc R . .
H2B H 0.3573 0.4442 0.4453 0.062 Uiso 1 1 calc R . .
C1 C 0.2718(4) 0.4131(3) 0.5337(3) 0.0534(11) Uani 1 1 d . . .
H1A H 0.2161 0.3601 0.4703 0.064 Uiso 1 1 calc R . .
H1B H 0.2806 0.3880 0.5906 0.064 Uiso 1 1 calc R . .
C3 C 0.4926(3) 0.4919(3) 0.6849(3) 0.0418(9) Uani 1 1 d . . .
C4 C 0.4680(3) 0.5326(3) 0.7775(3) 0.0406(9) Uani 1 1 d . . .
C5 C 0.5196(4) 0.5183(4) 0.8661(3) 0.0518(11) Uani 1 1 d . . .
H5 H 0.5068 0.5477 0.9306 0.062 Uiso 1 1 calc R . .
C6 C 0.5905(4) 0.4600(4) 0.8586(4) 0.0637(13) Uani 1 1 d . . .
H6 H 0.6238 0.4479 0.9177 0.076 Uiso 1 1 calc R . .
C7 C 0.6123(4) 0.4195(4) 0.7651(4) 0.0633(13) Uani 1 1 d . . .
H7 H 0.6610 0.3810 0.7615 0.076 Uiso 1 1 calc R . .
C8 C 0.5633(4) 0.4352(3) 0.6774(3) 0.0507(10) Uani 1 1 d . . .
H8 H 0.5779 0.4077 0.6137 0.061 Uiso 1 1 calc R . .
C9 C 0.1918(3) 0.5341(3) 0.4822(3) 0.0440(9) Uani 1 1 d . . .
C10 C 0.2476(3) 0.6177(3) 0.4679(3) 0.0402(9) Uani 1 1 d . . .
C11 C 0.1916(3) 0.6440(3) 0.3882(3) 0.0502(10) Uani 1 1 d . . .
H11 H 0.2235 0.6993 0.3745 0.060 Uiso 1 1 calc R . .
C12 C 0.0895(4) 0.5889(4) 0.3296(3) 0.0616(12) Uani 1 1 d . . .
H12 H 0.0541 0.6074 0.2763 0.074 Uiso 1 1 calc R . .
C13 C 0.0386(4) 0.5085(4) 0.3468(4) 0.0688(14) Uani 1 1 d . . .
H13 H -0.0305 0.4724 0.3058 0.083 Uiso 1 1 calc R . .
C14 C 0.0913(4) 0.4812(4) 0.4264(3) 0.0587(12) Uani 1 1 d . . .
H14 H 0.0579 0.4275 0.4411 0.070 Uiso 1 1 calc R . .
C36 C 0.2481(3) 0.7190(3) 0.7839(3) 0.0358(8) Uani 1 1 d . . .
C16 C 0.1759(3) 0.7788(3) 0.7994(3) 0.0381(8) Uani 1 1 d . . .
C17 C 0.1267(3) 0.7700(3) 0.8699(3) 0.0436(9) Uani 1 1 d . . .
H17 H 0.0791 0.8091 0.8801 0.052 Uiso 1 1 calc R . .
C18 C 0.1417(3) 0.7072(3) 0.9280(3) 0.0424(9) Uani 1 1 d . . .
C19 C 0.2118(3) 0.6520(3) 0.9126(3) 0.0425(9) Uani 1 1 d . . .
H19 H 0.2252 0.6101 0.9504 0.051 Uiso 1 1 calc R . .
C20 C 0.2652(3) 0.6559(3) 0.8411(3) 0.0386(8) Uani 1 1 d . . .
C21 C 0.3399(3) 0.5983(3) 0.8348(3) 0.0395(9) Uani 1 1 d . . .
H21 H 0.3505 0.5627 0.8797 0.047 Uiso 1 1 calc R . .
C22 C 0.1580(3) 0.8526(3) 0.7427(3) 0.0432(9) Uani 1 1 d . . .
C23 C 0.0817(4) 0.9135(4) 0.7754(4) 0.0649(13) Uani 1 1 d . . .
H23A H 0.1054 0.9518 0.8525 0.097 Uiso 1 1 calc R . .
H23B H 0.0150 0.8640 0.7518 0.097 Uiso 1 1 calc R . .
H23C H 0.0765 0.9629 0.7425 0.097 Uiso 1 1 calc R . .
C24 C 0.2587(4) 0.9344(3) 0.7731(4) 0.0542(11) Uani 1 1 d . . .
H24A H 0.2877 0.9718 0.8502 0.081 Uiso 1 1 calc R . .
H24B H 0.2462 0.9844 0.7421 0.081 Uiso 1 1 calc R . .
H24C H 0.3062 0.8991 0.7461 0.081 Uiso 1 1 calc R . .
C25 C 0.1148(4) 0.7881(4) 0.6205(3) 0.0593(12) Uani 1 1 d . . .
H25A H 0.1049 0.8355 0.5857 0.089 Uiso 1 1 calc R . .
H25B H 0.0498 0.7376 0.6013 0.089 Uiso 1 1 calc R . .
H25C H 0.1627 0.7506 0.5977 0.089 Uiso 1 1 calc R . .
C26 C 0.0813(4) 0.7045(4) 1.0028(4) 0.0682(7) Uani 1 1 d . . .
C27 C 0.0919(4) 0.8171(4) 1.0794(4) 0.0682(7) Uani 1 1 d . . .
H27A H 0.0658 0.8555 1.0387 0.102 Uiso 1 1 calc R . .
H27B H 0.1635 0.8525 1.1215 0.102 Uiso 1 1 calc R . .
H27C H 0.0532 0.8146 1.1265 0.102 Uiso 1 1 calc R . .
C28 C 0.1182(4) 0.6430(4) 1.0686(4) 0.0682(7) Uani 1 1 d . . .
H28A H 0.0758 0.6396 1.1121 0.102 Uiso 1 1 calc R . .
H28B H 0.1888 0.6788 1.1144 0.102 Uiso 1 1 calc R . .
H28C H 0.1134 0.5720 1.0208 0.102 Uiso 1 1 calc R . .
C29 C -0.0314(4) 0.6502(4) 0.9376(4) 0.0682(7) Uani 1 1 d . . .
H29A H -0.0569 0.6884 0.8965 0.102 Uiso 1 1 calc R . .
H29B H -0.0698 0.6494 0.9853 0.102 Uiso 1 1 calc R . .
H29C H -0.0394 0.5782 0.8896 0.102 Uiso 1 1 calc R . .
C30 C 0.5613(3) 0.7858(3) 0.6811(3) 0.0378(8) Uani 1 1 d . . .
C31 C 0.6696(3) 0.8260(3) 0.7305(3) 0.0414(9) Uani 1 1 d . . .
C32 C 0.7225(4) 0.8745(3) 0.6811(3) 0.0494(10) Uani 1 1 d . . .
H32 H 0.7941 0.9008 0.7120 0.059 Uiso 1 1 calc R . .
C33 C 0.6754(4) 0.8863(3) 0.5886(3) 0.0549(11) Uani 1 1 d . A .
C34 C 0.5714(4) 0.8459(3) 0.5434(3) 0.0488(10) Uani 1 1 d . . .
H34 H 0.5381 0.8513 0.4801 0.059 Uiso 1 1 calc R . .
C35 C 0.5131(3) 0.7970(3) 0.5877(3) 0.0394(9) Uani 1 1 d . . .
C15 C 0.3989(3) 0.7636(3) 0.5361(3) 0.0423(9) Uani 1 1 d . . .
H15A H 0.3713 0.8189 0.5747 0.051 Uiso 1 1 calc R . .
H15B H 0.3826 0.7577 0.4627 0.051 Uiso 1 1 calc R . .
C37 C 0.7263(3) 0.8189(3) 0.8343(3) 0.0439(9) Uani 1 1 d . . .
C38 C 0.7134(4) 0.7029(4) 0.8156(4) 0.0649(13) Uani 1 1 d . . .
H38A H 0.6411 0.6659 0.7881 0.097 Uiso 1 1 calc R . .
H38B H 0.7454 0.6989 0.8825 0.097 Uiso 1 1 calc R . .
H38C H 0.7454 0.6705 0.7643 0.097 Uiso 1 1 calc R . .
C39 C 0.6852(4) 0.8738(5) 0.9226(4) 0.0778(17) Uani 1 1 d . . .
H39A H 0.6125 0.8406 0.9006 0.117 Uiso 1 1 calc R . .
H39B H 0.6963 0.9479 0.9360 0.117 Uiso 1 1 calc R . .
H39C H 0.7207 0.8678 0.9874 0.117 Uiso 1 1 calc R . .
C40 C 0.8414(4) 0.8729(4) 0.8758(4) 0.0652(13) Uani 1 1 d . . .
H40A H 0.8734 0.8661 0.9412 0.098 Uiso 1 1 calc R . .
H40B H 0.8525 0.9472 0.8901 0.098 Uiso 1 1 calc R . .
H40C H 0.8712 0.8397 0.8226 0.098 Uiso 1 1 calc R . .
C41 C 0.7392(4) 0.9440(4) 0.5410(4) 0.0657(13) Uani 1 1 d D . .
C42 C 0.7843(13) 1.0616(10) 0.6186(10) 0.1017(19) Uani 0.50 1 d PD A 1
H42A H 0.7294 1.0918 0.6325 0.152 Uiso 0.50 1 calc PR A 1
H42B H 0.8209 1.0990 0.5871 0.152 Uiso 0.50 1 calc PR A 1
H42C H 0.8311 1.0680 0.6851 0.152 Uiso 0.50 1 calc PR A 1
C43 C 0.8215(11) 0.8949(12) 0.5193(12) 0.1017(19) Uani 0.50 1 d PD A 1
H43A H 0.8607 0.9328 0.4900 0.152 Uiso 0.50 1 calc PR A 1
H43B H 0.7914 0.8216 0.4685 0.152 Uiso 0.50 1 calc PR A 1
H43C H 0.8664 0.8981 0.5853 0.152 Uiso 0.50 1 calc PR A 1
C44 C 0.6732(11) 0.9464(12) 0.4363(10) 0.1017(19) Uani 0.50 1 d PD A 1
H44A H 0.6196 0.9792 0.4498 0.152 Uiso 0.50 1 calc PR A 1
H44B H 0.6427 0.8747 0.3817 0.152 Uiso 0.50 1 calc PR A 1
H44C H 0.7163 0.9867 0.4121 0.152 Uiso 0.50 1 calc PR A 1
C42A C 0.7141(12) 1.0476(10) 0.5561(12) 0.1017(19) Uani 0.50 1 d PD A 2
H42D H 0.7540 1.0852 0.5272 0.152 Uiso 0.50 1 calc PR A 2
H42E H 0.7303 1.0903 0.6317 0.152 Uiso 0.50 1 calc PR A 2
H42F H 0.6417 1.0339 0.5192 0.152 Uiso 0.50 1 calc PR A 2
C43A C 0.8542(10) 0.9640(12) 0.5900(11) 0.1017(19) Uani 0.50 1 d PD A 2
H43D H 0.8700 0.8970 0.5775 0.152 Uiso 0.50 1 calc PR A 2
H43E H 0.8759 1.0066 0.6663 0.152 Uiso 0.50 1 calc PR A 2
H43F H 0.8898 1.0010 0.5575 0.152 Uiso 0.50 1 calc PR A 2
C44A C 0.7136(12) 0.8722(11) 0.4214(9) 0.1017(19) Uani 0.50 1 d PD A 2
H44D H 0.7291 0.8059 0.4145 0.152 Uiso 0.50 1 calc PR A 2
H44E H 0.7541 0.9073 0.3911 0.152 Uiso 0.50 1 calc PR A 2
H44F H 0.6414 0.8584 0.3837 0.152 Uiso 0.50 1 calc PR A 2
O5 O 0.5327(5) 0.2395(5) 0.9035(5) 0.141(2) Uiso 1 1 d D . .
C45 C 0.4944(7) 0.1731(7) 0.9433(8) 0.1342(15) Uiso 1 1 d D . .
H45A H 0.4202 0.1433 0.9082 0.161 Uiso 1 1 calc R . .
H45B H 0.5094 0.2101 1.0204 0.161 Uiso 1 1 calc R . .
C46 C 0.5473(7) 0.0899(8) 0.9197(7) 0.1342(15) Uiso 1 1 d D . .
H46A H 0.5063 0.0241 0.9150 0.161 Uiso 1 1 calc R . .
H46B H 0.6140 0.1118 0.9755 0.161 Uiso 1 1 calc R . .
C47 C 0.5604(8) 0.0749(7) 0.8137(7) 0.1342(15) Uiso 1 1 d D . .
H47A H 0.5010 0.0232 0.7535 0.161 Uiso 1 1 calc R . .
H47B H 0.6226 0.0539 0.8083 0.161 Uiso 1 1 calc R . .
C48 C 0.5688(7) 0.1865(7) 0.8213(7) 0.1342(15) Uiso 1 1 d D . .
H48A H 0.6401 0.2235 0.8374 0.161 Uiso 1 1 calc R . .
H48B H 0.5276 0.1844 0.7534 0.161 Uiso 1 1 calc R . .
O6 O 0.2569(7) 0.3521(8) 0.7552(8) 0.1077(14) Uiso 0.50 1 d PD B 1
C49 C 0.2912(9) 0.2990(12) 0.8153(12) 0.1077(14) Uiso 0.50 1 d PD B 1
H49A H 0.3444 0.3490 0.8827 0.129 Uiso 0.50 1 calc PR B 1
H49B H 0.3215 0.2466 0.7767 0.129 Uiso 0.50 1 calc PR B 1
C50 C 0.2042(11) 0.2444(13) 0.8383(13) 0.1077(14) Uiso 0.50 1 d PD B 1
H50A H 0.1994 0.1689 0.8148 0.129 Uiso 0.50 1 calc PR B 1
H50B H 0.2160 0.2748 0.9153 0.129 Uiso 0.50 1 calc PR B 1
C51 C 0.1082(10) 0.2590(12) 0.7804(12) 0.1077(14) Uiso 0.50 1 d PD B 1
H51A H 0.0753 0.2963 0.8295 0.129 Uiso 0.50 1 calc PR B 1
H51B H 0.0600 0.1912 0.7274 0.129 Uiso 0.50 1 calc PR B 1
C52 C 0.1552(10) 0.3388(12) 0.7171(12) 0.1077(14) Uiso 0.50 1 d PD B 1
H52A H 0.1279 0.3015 0.6390 0.129 Uiso 0.50 1 calc PR B 1
H52B H 0.1385 0.4065 0.7389 0.129 Uiso 0.50 1 calc PR B 1
O6A O 0.2537(7) 0.3896(7) 0.8589(8) 0.1077(14) Uiso 0.50 1 d PD C 2
C49A C 0.1572(11) 0.3637(10) 0.7809(12) 0.1077(14) Uiso 0.50 1 d PD C 2
H49C H 0.1662 0.3852 0.7246 0.129 Uiso 0.50 1 calc PR C 2
H49D H 0.1141 0.4030 0.8138 0.129 Uiso 0.50 1 calc PR C 2
C50A C 0.1051(11) 0.2492(10) 0.7330(11) 0.1077(14) Uiso 0.50 1 d PD C 2
H50C H 0.0341 0.2377 0.7317 0.129 Uiso 0.50 1 calc PR C 2
H50D H 0.1049 0.2164 0.6595 0.129 Uiso 0.50 1 calc PR C 2
C51A C 0.1613(11) 0.2029(9) 0.7984(12) 0.1077(14) Uiso 0.50 1 d PD C 2
H51C H 0.1734 0.1377 0.7542 0.129 Uiso 0.50 1 calc PR C 2
H51D H 0.1252 0.1881 0.8445 0.129 Uiso 0.50 1 calc PR C 2
C52A C 0.2825(11) 0.3101(11) 0.8775(12) 0.1077(14) Uiso 0.50 1 d PD C 2
H52C H 0.3027 0.3248 0.9536 0.129 Uiso 0.50 1 calc PR C 2
H52D H 0.3385 0.2940 0.8510 0.129 Uiso 0.50 1 calc PR C 2

loop_
_atom_site_aniso_label
_atom_site_aniso_U_11
_atom_site_aniso_U_22
_atom_site_aniso_U_33
_atom_site_aniso_U_23
_atom_site_aniso_U_13
_atom_site_aniso_U_12
Al1 0.0460(7) 0.0376(6) 0.0316(5) 0.0197(4) 0.0149(5) 0.0119(5)
N2 0.0484(19) 0.0350(15) 0.0355(15) 0.0183(13) 0.0159(14) 0.0125(14)
N1 0.049(2) 0.0366(16) 0.0325(14) 0.0184(13) 0.0134(14) 0.0122(15)
O2 0.0587(18) 0.0386(13) 0.0367(13) 0.0203(11) 0.0189(13) 0.0155(13)
O1 0.0551(18) 0.0418(14) 0.0388(13) 0.0200(11) 0.0130(13) 0.0093(13)
O4 0.0478(16) 0.0430(14) 0.0372(13) 0.0226(11) 0.0211(12) 0.0152(12)
O3 0.0461(16) 0.0423(14) 0.0326(12) 0.0202(11) 0.0145(11) 0.0104(12)
C2 0.073(3) 0.040(2) 0.040(2) 0.0142(17) 0.017(2) 0.019(2)
C1 0.070(3) 0.035(2) 0.048(2) 0.0185(17) 0.011(2) 0.006(2)
C3 0.054(3) 0.0382(19) 0.0411(19) 0.0231(16) 0.0168(18) 0.0155(18)
C4 0.049(2) 0.0387(19) 0.043(2) 0.0250(16) 0.0177(18) 0.0120(18)
C5 0.064(3) 0.064(3) 0.048(2) 0.037(2) 0.026(2) 0.027(2)
C6 0.081(4) 0.078(3) 0.062(3) 0.050(3) 0.029(3) 0.044(3)
C7 0.080(4) 0.068(3) 0.072(3) 0.043(3) 0.037(3) 0.044(3)
C8 0.068(3) 0.046(2) 0.052(2) 0.0263(19) 0.028(2) 0.025(2)
C9 0.052(3) 0.044(2) 0.0319(18) 0.0156(16) 0.0090(18) 0.0104(19)
C10 0.048(2) 0.045(2) 0.0269(16) 0.0138(15) 0.0120(17) 0.0136(18)
C11 0.060(3) 0.058(2) 0.0349(19) 0.0233(18) 0.013(2) 0.017(2)
C12 0.061(3) 0.074(3) 0.039(2) 0.024(2) 0.001(2) 0.016(3)
C13 0.062(3) 0.072(3) 0.050(2) 0.020(2) 0.000(2) 0.002(3)
C14 0.060(3) 0.056(3) 0.047(2) 0.021(2) 0.007(2) 0.002(2)
C36 0.040(2) 0.0358(18) 0.0291(16) 0.0138(14) 0.0103(16) 0.0047(16)
C16 0.040(2) 0.0398(19) 0.0374(18) 0.0196(16) 0.0142(17) 0.0088(17)
C17 0.044(2) 0.047(2) 0.045(2) 0.0224(17) 0.0190(19) 0.0116(19)
C18 0.048(2) 0.045(2) 0.0388(19) 0.0217(17) 0.0180(18) 0.0105(18)
C19 0.047(2) 0.047(2) 0.0388(19) 0.0254(17) 0.0158(18) 0.0099(19)
C20 0.042(2) 0.0413(19) 0.0336(18) 0.0183(15) 0.0129(17) 0.0077(17)
C21 0.049(2) 0.0394(19) 0.0353(18) 0.0226(16) 0.0143(17) 0.0104(18)
C22 0.050(2) 0.043(2) 0.046(2) 0.0237(17) 0.0222(19) 0.0158(19)
C23 0.073(3) 0.072(3) 0.089(3) 0.055(3) 0.047(3) 0.040(3)
C24 0.062(3) 0.043(2) 0.068(3) 0.029(2) 0.030(2) 0.012(2)
C25 0.075(3) 0.059(3) 0.046(2) 0.029(2) 0.013(2) 0.020(2)
C26 0.0782(18) 0.0829(17) 0.0682(15) 0.0427(13) 0.0454(14) 0.0263(15)
C27 0.0782(18) 0.0829(17) 0.0682(15) 0.0427(13) 0.0454(14) 0.0263(15)
C28 0.0782(18) 0.0829(17) 0.0682(15) 0.0427(13) 0.0454(14) 0.0263(15)
C29 0.0782(18) 0.0829(17) 0.0682(15) 0.0427(13) 0.0454(14) 0.0263(15)
C30 0.051(2) 0.0310(17) 0.0344(17) 0.0161(15) 0.0172(17) 0.0098(17)
C31 0.052(3) 0.0356(18) 0.0344(18) 0.0133(15) 0.0150(18) 0.0085(18)
C32 0.056(3) 0.045(2) 0.046(2) 0.0201(18) 0.019(2) 0.004(2)
C33 0.065(3) 0.052(2) 0.048(2) 0.0251(19) 0.021(2) 0.004(2)
C34 0.061(3) 0.044(2) 0.041(2) 0.0231(17) 0.014(2) 0.005(2)
C35 0.056(3) 0.0275(17) 0.0349(18) 0.0157(14) 0.0137(18) 0.0082(17)
C15 0.057(3) 0.0381(19) 0.0344(18) 0.0209(16) 0.0131(18) 0.0110(18)
C37 0.046(2) 0.046(2) 0.0387(19) 0.0201(17) 0.0100(18) 0.0109(18)
C38 0.056(3) 0.062(3) 0.074(3) 0.041(3) 0.004(2) 0.009(2)
C39 0.078(4) 0.116(5) 0.040(2) 0.029(3) 0.016(2) 0.039(4)
C40 0.055(3) 0.067(3) 0.063(3) 0.033(2) 0.005(2) 0.000(2)
C41 0.071(3) 0.070(3) 0.063(3) 0.040(2) 0.025(3) 0.000(3)
C42 0.115(5) 0.107(4) 0.096(4) 0.065(4) 0.044(4) -0.003(4)
C43 0.115(5) 0.107(4) 0.096(4) 0.065(4) 0.044(4) -0.003(4)
C44 0.115(5) 0.107(4) 0.096(4) 0.065(4) 0.044(4) -0.003(4)
C42A 0.115(5) 0.107(4) 0.096(4) 0.065(4) 0.044(4) -0.003(4)
C43A 0.115(5) 0.107(4) 0.096(4) 0.065(4) 0.044(4) -0.003(4)
C44A 0.115(5) 0.107(4) 0.096(4) 0.065(4) 0.044(4) -0.003(4)

loop_
_atom_type_symbol
_atom_type_description
_atom_type_scat_dispersion_real
_atom_type_scat_dispersion_imag
_atom_type_scat_source
C C 0.0033 0.0016 'International Tables Vol C Tables 4.2.6.8 and 6.1.1.4'
H H 0.0000 0.0000 'International Tables Vol C Tables 4.2.6.8 and 6.1.1.4'
N N 0.0061 0.0033 'International Tables Vol C Tables 4.2.6.8 and 6.1.1.4'
O O 0.0106 0.0060 'International Tables Vol C Tables 4.2.6.8 and 6.1.1.4'
Al Al 0.0645 0.0514 'International Tables Vol C Tables 4.2.6.8 and 6.1.1.4'

loop_
_geom_angle_atom_site_label_1
_geom_angle_atom_site_label_2
_geom_angle_atom_site_label_3
_geom_angle
O3 Al1 O4 106.21(13)
O3 Al1 N1 97.69(13)
O4 Al1 N1 97.13(13)
O3 Al1 N2 95.06(13)
O4 Al1 N2 90.46(12)
N1 Al1 N2 162.70(14)
O3 Al1 O1 164.58(12)
O4 Al1 O1 89.21(12)
N1 Al1 O1 79.82(12)
N2 Al1 O1 84.78(12)
O3 Al1 O2 89.69(12)
O4 Al1 O2 160.55(12)
N1 Al1 O2 91.62(12)
N2 Al1 O2 76.75(11)
O1 Al1 O2 75.24(11)
C21 N2 C4 119.1(3)
C21 N2 Al1 125.0(3)
C4 N2 Al1 115.9(2)
C10 N1 C15 116.9(3)
C10 N1 Al1 115.4(2)
C15 N1 Al1 116.4(2)
C3 O2 C2 114.3(3)
C3 O2 Al1 109.9(2)
C2 O2 Al1 111.8(2)
C9 O1 C1 114.1(3)
C9 O1 Al1 106.0(2)
C1 O1 Al1 114.3(2)
C36 O4 Al1 134.1(2)
C30 O3 Al1 128.7(2)
O2 C2 C1 107.1(3)
O2 C2 H2A 110.3
C1 C2 H2A 110.3
O2 C2 H2B 110.3
C1 C2 H2B 110.3
H2A C2 H2B 108.5
O1 C1 C2 108.5(3)
O1 C1 H1A 110.0
C2 C1 H1A 110.0
O1 C1 H1B 110.0
C2 C1 H1B 110.0
H1A C1 H1B 108.4
C8 C3 C4 122.3(4)
C8 C3 O2 122.2(3)
C4 C3 O2 115.4(3)
C5 C4 C3 118.5(4)
C5 C4 N2 126.2(3)
C3 C4 N2 115.2(3)
C4 C5 C6 119.3(4)
C4 C5 H5 120.3
C6 C5 H5 120.3
C7 C6 C5 120.7(4)
C7 C6 H6 119.6
C5 C6 H6 119.6
C8 C7 C6 120.5(4)
C8 C7 H7 119.8
C6 C7 H7 119.8
C7 C8 C3 118.6(4)
C7 C8 H8 120.7
C3 C8 H8 120.7
C14 C9 C10 124.8(4)
C14 C9 O1 120.7(4)
C10 C9 O1 114.3(3)
N1 C10 C11 128.4(4)
N1 C10 C9 116.7(3)
C11 C10 C9 114.9(4)
C12 C11 C10 120.5(4)
C12 C11 H11 119.7
C10 C11 H11 119.7
C13 C12 C11 122.4(4)
C13 C12 H12 118.8
C11 C12 H12 118.8
C12 C13 C14 118.7(5)
C12 C13 H13 120.6
C14 C13 H13 120.6
C9 C14 C13 118.7(5)
C9 C14 H14 120.7
C13 C14 H14 120.7
O4 C36 C20 120.8(3)
O4 C36 C16 120.5(3)
C20 C36 C16 118.7(3)
C17 C16 C36 117.0(3)
C17 C16 C22 122.2(3)
C36 C16 C22 120.8(3)
C16 C17 C18 125.6(4)
C16 C17 H17 117.2
C18 C17 H17 117.2
C19 C18 C17 116.1(3)
C19 C18 C26 124.0(4)
C17 C18 C26 120.0(4)
C18 C19 C20 122.0(4)
C18 C19 H19 119.0
C20 C19 H19 119.0
C36 C20 C19 120.6(3)
C36 C20 C21 122.3(3)
C19 C20 C21 117.0(3)
N2 C21 C20 125.7(3)
N2 C21 H21 117.2
C20 C21 H21 117.2
C24 C22 C16 109.6(3)
C24 C22 C23 107.3(3)
C16 C22 C23 112.0(3)
C24 C22 C25 109.7(3)
C16 C22 C25 110.2(3)
C23 C22 C25 107.9(4)
C22 C23 H23A 109.5
C22 C23 H23B 109.5
H23A C23 H23B 109.5
C22 C23 H23C 109.5
H23A C23 H23C 109.5
H23B C23 H23C 109.5
C22 C24 H24A 109.5
C22 C24 H24B 109.5
H24A C24 H24B 109.5
C22 C24 H24C 109.5
H24A C24 H24C 109.5
H24B C24 H24C 109.5
C22 C25 H25A 109.5
C22 C25 H25B 109.5
H25A C25 H25B 109.5
C22 C25 H25C 109.5
H25A C25 H25C 109.5
H25B C25 H25C 109.5
C29 C26 C18 109.6(4)
C29 C26 C27 108.6(4)
C18 C26 C27 110.0(4)
C29 C26 C28 107.9(4)
C18 C26 C28 111.8(4)
C27 C26 C28 108.8(4)
C26 C27 H27A 109.5
C26 C27 H27B 109.5
H27A C27 H27B 109.5
C26 C27 H27C 109.5
H27A C27 H27C 109.5
H27B C27 H27C 109.5
C26 C28 H28A 109.5
C26 C28 H28B 109.5
H28A C28 H28B 109.5
C26 C28 H28C 109.5
H28A C28 H28C 109.5
H28B C28 H28C 109.5
C26 C29 H29A 109.5
C26 C29 H29B 109.5
H29A C29 H29B 109.5
C26 C29 H29C 109.5
H29A C29 H29C 109.5
H29B C29 H29C 109.5
O3 C30 C35 120.3(4)
O3 C30 C31 120.0(3)
C35 C30 C31 119.7(3)
C32 C31 C30 116.8(4)
C32 C31 C37 121.1(4)
C30 C31 C37 122.1(3)
C33 C32 C31 124.0(4)
C33 C32 H32 118.0
C31 C32 H32 118.0
C34 C33 C32 117.3(4)
C34 C33 C41 122.0(4)
C32 C33 C41 120.7(4)
C33 C34 C35 122.4(4)
C33 C34 H34 118.8
C35 C34 H34 118.8
C34 C35 C30 119.8(4)
C34 C35 C15 117.6(3)
C30 C35 C15 122.5(3)
N1 C15 C35 114.3(3)
N1 C15 H15A 108.7
C35 C15 H15A 108.7
N1 C15 H15B 108.7
C35 C15 H15B 108.7
H15A C15 H15B 107.6
C39 C37 C38 110.1(4)
C39 C37 C40 106.5(4)
C38 C37 C40 107.2(4)
C39 C37 C31 110.1(3)
C38 C37 C31 109.9(3)
C40 C37 C31 112.8(3)
C37 C38 H38A 109.5
C37 C38 H38B 109.5
H38A C38 H38B 109.5
C37 C38 H38C 109.5
H38A C38 H38C 109.5
H38B C38 H38C 109.5
C37 C39 H39A 109.5
C37 C39 H39B 109.5
H39A C39 H39B 109.5
C37 C39 H39C 109.5
H39A C39 H39C 109.5
H39B C39 H39C 109.5
C37 C40 H40A 109.5
C37 C40 H40B 109.5
H40A C40 H40B 109.5
C37 C40 H40C 109.5
H40A C40 H40C 109.5
H40B C40 H40C 109.5
C43 C41 C42A 138.4(8)
C43 C41 C43A 40.7(7)
C42A C41 C43A 110.0(9)
C43 C41 C42 110.8(9)
C42A C41 C42 41.6(7)
C43A C41 C42 72.3(9)
C43 C41 C33 111.1(6)
C42A C41 C33 108.4(6)
C43A C41 C33 113.5(5)
C42 C41 C33 109.2(6)
C43 C41 C44A 67.0(9)
C42A C41 C44A 111.6(9)
C43A C41 C44A 104.5(9)
C42 C41 C44A 139.4(7)
C33 C41 C44A 108.9(6)
C43 C41 C44 108.8(8)
C42A C41 C44 65.8(8)
C43A C41 C44 131.8(7)
C42 C41 C44 103.8(8)
C33 C41 C44 113.0(6)
C44A C41 C44 47.3(7)
C41 C42 H42A 109.5
C41 C42 H42B 109.5
H42A C42 H42B 109.5
C41 C42 H42C 109.5
H42A C42 H42C 109.5
H42B C42 H42C 109.5
C41 C43 H43A 109.5
C41 C43 H43B 109.5
H43A C43 H43B 109.5
C41 C43 H43C 109.5
H43A C43 H43C 109.5
H43B C43 H43C 109.5
C41 C44 H44A 109.5
C41 C44 H44B 109.5
H44A C44 H44B 109.5
C41 C44 H44C 109.5
H44A C44 H44C 109.5
H44B C44 H44C 109.5
C41 C42A H42D 109.5
C41 C42A H42E 109.5
H42D C42A H42E 109.5
C41 C42A H42F 109.5
H42D C42A H42F 109.5
H42E C42A H42F 109.5
C41 C43A H43D 109.5
C41 C43A H43E 109.5
H43D C43A H43E 109.5
C41 C43A H43F 109.5
H43D C43A H43F 109.5
H43E C43A H43F 109.5
C41 C44A H44D 109.5
C41 C44A H44E 109.5
H44D C44A H44E 109.5
C41 C44A H44F 109.5
H44D C44A H44F 109.5
H44E C44A H44F 109.5
C45 O5 C48 111.3(7)
O5 C45 C46 104.0(8)
O5 C45 H45A 111.0
C46 C45 H45A 111.0
O5 C45 H45B 111.0
C46 C45 H45B 111.0
H45A C45 H45B 109.0
C45 C46 C47 105.6(8)
C45 C46 H46A 110.6
C47 C46 H46A 110.6
C45 C46 H46B 110.6
C47 C46 H46B 110.6
H46A C46 H46B 108.7
C46 C47 C48 99.4(7)
C46 C47 H47A 111.9
C48 C47 H47A 111.9
C46 C47 H47B 111.9
C48 C47 H47B 111.9
H47A C47 H47B 109.6
O5 C48 C47 107.8(8)
O5 C48 H48A 110.1
C47 C48 H48A 110.1
O5 C48 H48B 110.1
C47 C48 H48B 110.1
H48A C48 H48B 108.5
C52 O6 C49 118.5(9)
O6 C49 C50 110.4(9)
O6 C49 H49A 109.6
C50 C49 H49A 109.6
O6 C49 H49B 109.6
C50 C49 H49B 109.6
H49A C49 H49B 108.1
C51 C50 C49 108.4(10)
C51 C50 H50A 110.0
C49 C50 H50A 110.0
C51 C50 H50B 110.0
C49 C50 H50B 110.0
H50A C50 H50B 108.4
C50 C51 C52 101.4(9)
C50 C51 H51A 111.5
C52 C51 H51A 111.5
C50 C51 H51B 111.5
C52 C51 H51B 111.5
H51A C51 H51B 109.3
O6 C52 C51 100.9(9)
O6 C52 H52A 111.6
C51 C52 H52A 111.6
O6 C52 H52B 111.6
C51 C52 H52B 111.6
H52A C52 H52B 109.4
C52A O6A C49A 117.0(9)
O6A C49A C50A 111.9(10)
O6A C49A H49C 109.2
C50A C49A H49C 109.2
O6A C49A H49D 109.2
C50A C49A H49D 109.2
H49C C49A H49D 107.9
C51A C50A C49A 107.5(10)
C51A C50A H50C 110.2
C49A C50A H50C 110.2
C51A C50A H50D 110.2
C49A C50A H50D 110.2
H50C C50A H50D 108.5
C50A C51A C52A 101.2(9)
C50A C51A H51C 111.5
C52A C51A H51C 111.5
C50A C51A H51D 111.5
C52A C51A H51D 111.5
H51C C51A H51D 109.3
O6A C52A C51A 99.7(8)
O6A C52A H52C 111.8
C51A C52A H52C 111.8
O6A C52A H52D 111.8
C51A C52A H52D 111.8
H52C C52A H52D 109.6

loop_
_geom_bond_atom_site_label_1
_geom_bond_atom_site_label_2
_geom_bond_distance
Al1 O3 1.772(3)
Al1 O4 1.803(3)
Al1 N1 1.884(3)
Al1 N2 1.982(3)
Al1 O1 2.183(3)
Al1 O2 2.203(3)
N2 C21 1.299(5)
N2 C4 1.425(5)
N1 C10 1.374(5)
N1 C15 1.454(5)
O2 C3 1.407(4)
O2 C2 1.466(5)
O1 C9 1.425(5)
O1 C1 1.444(5)
O4 C36 1.318(4)
O3 C30 1.354(4)
C2 C1 1.493(6)
C2 H2A 0.9800
C2 H2B 0.9800
C1 H1A 0.9800
C1 H1B 0.9800
C3 C8 1.374(6)
C3 C4 1.393(5)
C4 C5 1.385(5)
C5 C6 1.391(6)
C5 H5 0.9400
C6 C7 1.384(6)
C6 H6 0.9400
C7 C8 1.374(6)
C7 H7 0.9400
C8 H8 0.9400
C9 C14 1.362(6)
C9 C10 1.413(6)
C10 C11 1.408(5)
C11 C12 1.390(6)
C11 H11 0.9400
C12 C13 1.369(7)
C12 H12 0.9400
C13 C14 1.399(6)
C13 H13 0.9400
C14 H14 0.9400
C36 C20 1.411(5)
C36 C16 1.431(5)
C16 C17 1.384(5)
C16 C22 1.539(5)
C17 C18 1.414(5)
C17 H17 0.9400
C18 C19 1.364(6)
C18 C26 1.527(5)
C19 C20 1.419(5)
C19 H19 0.9400
C20 C21 1.428(5)
C21 H21 0.9400
C22 C24 1.527(6)
C22 C23 1.539(6)
C22 C25 1.543(6)
C23 H23A 0.9700
C23 H23B 0.9700
C23 H23C 0.9700
C24 H24A 0.9700
C24 H24B 0.9700
C24 H24C 0.9700
C25 H25A 0.9700
C25 H25B 0.9700
C25 H25C 0.9700
C26 C29 1.522(8)
C26 C27 1.529(7)
C26 C28 1.539(7)
C27 H27A 0.9700
C27 H27B 0.9700
C27 H27C 0.9700
C28 H28A 0.9700
C28 H28B 0.9700
C28 H28C 0.9700
C29 H29A 0.9700
C29 H29B 0.9700
C29 H29C 0.9700
C30 C35 1.406(5)
C30 C31 1.424(6)
C31 C32 1.398(5)
C31 C37 1.537(5)
C32 C33 1.394(6)
C32 H32 0.9400
C33 C34 1.369(6)
C33 C41 1.544(6)
C34 C35 1.389(5)
C34 H34 0.9400
C35 C15 1.501(6)
C15 H15A 0.9800
C15 H15B 0.9800
C37 C39 1.528(6)
C37 C38 1.530(6)
C37 C40 1.531(6)
C38 H38A 0.9700
C38 H38B 0.9700
C38 H38C 0.9700
C39 H39A 0.9700
C39 H39B 0.9700
C39 H39C 0.9700
C40 H40A 0.9700
C40 H40B 0.9700
C40 H40C 0.9700
C41 C43 1.484(13)
C41 C42A 1.511(13)
C41 C43A 1.524(13)
C41 C42 1.539(13)
C41 C44A 1.549(12)
C41 C44 1.558(12)
C42 H42A 0.9700
C42 H42B 0.9700
C42 H42C 0.9700
C43 H43A 0.9700
C43 H43B 0.9700
C43 H43C 0.9700
C44 H44A 0.9700
C44 H44B 0.9700
C44 H44C 0.9700
C42A H42D 0.9700
C42A H42E 0.9700
C42A H42F 0.9700
C43A H43D 0.9700
C43A H43E 0.9700
C43A H43F 0.9700
C44A H44D 0.9700
C44A H44E 0.9700
C44A H44F 0.9700
O5 C45 1.362(9)
O5 C48 1.407(9)
C45 C46 1.472(10)
C45 H45A 0.9800
C45 H45B 0.9800
C46 C47 1.509(10)
C46 H46A 0.9800
C46 H46B 0.9800
C47 C48 1.519(10)
C47 H47A 0.9800
C47 H47B 0.9800
C48 H48A 0.9800
C48 H48B 0.9800
O6 C52 1.350(13)
O6 C49 1.373(13)
C49 C50 1.508(15)
C49 H49A 0.9800
C49 H49B 0.9800
C50 C51 1.479(15)
C50 H50A 0.9800
C50 H50B 0.9800
C51 C52 1.814(13)
C51 H51A 0.9800
C51 H51B 0.9800
C52 H52A 0.9800
C52 H52B 0.9800
O6A C52A 1.338(13)
O6A C49A 1.412(13)
C49A C50A 1.478(14)
C49A H49C 0.9800
C49A H49D 0.9800
C50A C51A 1.464(15)
C50A H50C 0.9800
C50A H50D 0.9800
C51A C52A 1.854(13)
C51A H51C 0.9800
C51A H51D 0.9800
C52A H52C 0.9800
C52A H52D 0.9800
